data_2102348
loop_
_publ_author_name
'Marsh, Richard E.'

_publ_section_title
;
 Space group <i>Cc</i>: an update
;
_journal_issue 2
_journal_name_full 'Acta Crystallographica Section B'
_journal_page_first 252
_journal_page_last 253
_journal_paper_doi 10.1107/S0108768104003878
_journal_volume 60
_journal_year 2004
_chemical_formula_moiety 'C56 H34 N6 O Zn, C H2 Cl2, H2 O'
_chemical_formula_sum 'C57 H38 Cl2 N6 O2 Zn'
_space_group_crystal_system orthorhombic
_space_group_IT_number 46
_symmetry_space_group_name_H-M 'I m a 2'
_audit_creation_method CRYM
_cell_angle_alpha 90
_cell_angle_beta 90
_cell_angle_gamma 90
_cell_formula_units_Z 4
_cell_length_a 28.6390
_cell_length_b 12.5480
_cell_length_c 12.3550
_cell_volume 4439.920
_cod_data_source_file bk0142.cif
_cod_data_source_block HOKQED
_cod_depositor_comments
;
 Marking attached hydrogen atoms.

 Antanas Vaitkus,
 2017-11-30

 Adding the _cell_formula_units_Z data item.

 Antanas Vaitkus,
 2017-08-05

  Added moiety chemical formula from Marsh (2004) paper.
  The summary chemical formula is calculated from moiety formula using
  AdHocParser
  (svn://www.crystallography.net/cod-tools/trunk/Formulae/AdHocParser.yp,
  revision 1441.)

  Andrius Merkys
  2013-11-11
;
_cod_original_sg_symbol_H-M Ima2
_cod_database_code 2102348

loop_
_atom_site_label
_atom_site_type_symbol
_atom_site_fract_x
_atom_site_fract_y
_atom_site_fract_z
_atom_site_attached_hydrogens
Zn1 Zn 0.25000 0.19205 0.24601 0
O1 O 0.25000 0.26425 0.09386 0
O2 O 0.25000 0.47122 0.09880 1
C1 C 0.29399 -0.01880 0.17875 0
C2 C 0.33738 -0.06745 0.15365 0
C3 C 0.37094 0.00455 0.17475 0
C4 C 0.34843 0.09735 0.21640 0
C5 C 0.37039 0.19055 0.25300 0
C6 C 0.34793 0.27445 0.30460 0
C7 C 0.37102 0.36300 0.35595 0
C8 C 0.33765 0.42255 0.40125 0
C9 C 0.29333 0.37425 0.37725 0
C10 C 0.25000 0.41470 0.40580 0
N1 N 0.30133 0.08085 0.21775 0
N2 N 0.30043 0.28348 0.31865 0
C20 C 0.25000 -0.06420 0.16220 0
C21 C 0.42251 0.19895 0.23820 0
C22 C 0.45173 0.13335 0.29940 0
C23 C 0.49973 0.13865 0.28910 0
C24 C 0.51930 0.20855 0.21985 0
C25 C 0.49101 0.27770 0.16235 0
C26 C 0.44251 0.27565 0.17250 0
C27 C 0.41561 0.35980 0.11515 0
C28 C 0.43103 0.46325 0.12390 0
C29 C 0.40826 0.54630 0.07400 0
C30 C 0.36869 0.52725 0.01120 0
C31 C 0.35304 0.42355 0.00250 0
C32 C 0.37554 0.34155 0.05370 0
C33 C 0.34470 0.61510 -0.04585 0
C34 C 0.37054 0.69705 -0.09380 0
N5 N 0.29827 0.61274 -0.04825 0
C35 C 0.34782 0.77385 -0.14990 0
C36 C 0.29909 0.77260 -0.15640 0
C37 C 0.27547 0.69105 -0.10150 0
C38 C 0.27338 0.84950 -0.21590 0
C57 C 0.00000 0.50000 0.50250 2
Cl1 Cl 0.53421 0.42040 0.43235 0
H1 H 0.25000 0.33940 0.07970 0
H2 H 0.25000 0.23420 0.03390 0
H3 H 0.25000 0.54010 0.07380 0
H4 H 0.34150 -0.13120 0.12945 0
H5 H 0.40520 -0.00500 0.16345 0
H6 H 0.40077 0.37520 0.35725 0
H7 H 0.34190 0.47910 0.43780 0
H8 H 0.25000 0.47660 0.44950 0
H13 H 0.25000 -0.14510 0.13280 0
H14 H 0.43830 0.08430 0.34890 0
H15 H 0.51705 0.09770 0.32660 0
H16 H 0.54975 0.21015 0.21120 0
H17 H 0.50472 0.32655 0.11595 0
H18 H 0.45750 0.47725 0.16460 0
H19 H 0.41995 0.61885 0.08280 0
H20 H 0.32890 0.41050 -0.03555 0
H21 H 0.36390 0.27320 0.04735 0
H22 H 0.40440 0.69880 -0.08685 0
H23 H 0.36445 0.82650 -0.18345 0
H24 H 0.28980 0.90200 -0.25655 0
